data_2106902
loop_
_publ_author_name
'Dickens, B.'
'Prince, E.'
'Schroeder, L.W.'
'Brown, W.E.'

_publ_section_title
;
 Ca (H2 P O4)2, a crystal structure containing unusual hydrogen bonding
;
_journal_name_full 'Acta Crystallographica B (24,1968-38,1982)'
_journal_page_first 2057
_journal_page_last 2070
_journal_volume 29
_journal_year 1973
_chemical_formula_sum 'Ca H4 O8 P2'
_chemical_name_systematic 'Ca (H2 P O4)2'
_space_group_IT_number 2
_symmetry_space_group_name_Hall '-P 1'
_symmetry_space_group_name_H-M 'P -1'
_cell_angle_alpha 109.87
_cell_angle_beta 93.68
_cell_angle_gamma 109.15
_cell_formula_units_Z 2
_cell_length_a 7.5577
_cell_length_b 8.2531
_cell_length_c 5.5504
_cell_volume 301.502
_citation_journal_id_ASTM ACBCAR
_cod_data_source_file Dickens_ACBCAR_1973_1250.cif
_cod_data_source_block H4Ca1O8P2
_cod_original_cell_volume 301.5016
_cod_original_formula_sum 'H4 Ca1 O8 P2'
_cod_database_code 2106902

loop_
_symmetry_equiv_pos_as_xyz
x,y,z
-x,-y,-z

loop_
_atom_site_label
_atom_site_type_symbol
_atom_site_fract_x
_atom_site_fract_y
_atom_site_fract_z
_atom_site_occupancy
_atom_site_U_iso_or_equiv
O3 O-2 0.2906 -0.027 0.4384 1 0.0
O2 O-2 0.1802 0.1888 0.7671 1 0.0
O4 O-2 0.1035 0.1237 0.2795 1 0.0
H1 H+1 0.3239 -0.0622 0.586 1 0.0
P2 P+5 0.7356 0.3116 0.171 1 0.0
H3 H+1 0.882 0.233 -0.14 1 0.0
H2 H+1 -0.0152 0.0123 0.237 1 0.0
O5 O-2 0.6026 0.3708 0.0403 1 0.0
P1 P+5 0.2569 0.1596 0.5171 1 0.0
Ca1 Ca+2 0.3139 0.419 0.1877 1 0.0
O8 O-2 0.6411 0.1126 0.161 1 0.0
H5 H+1 0.5 0 0 1 0.0
O7 O-2 0.8261 0.4407 0.4553 1 0.0
O1 O-2 0.4259 0.3189 0.5122 1 0.0
O6 O-2 0.9167 0.3234 0.0351 1 0.0
H4 H+1 0 0 0.5 1 0.0
